data_7153528
loop_
_publ_author_name
'Hughes, Gregory'
'Kreher, David'
'Wang, Changsheng'
'Batsanov, Andrei S.'
'Bryce, Martin R.'

_publ_section_title
;
 Ethynyl ?-extended 2,5-diphenyl-1,3,4-oxadiazoles and 2-phenyl
 5-(2-thienyl)-1,3,4-oxadiazoles: synthesis, X-ray crystal structures and
 optical properties
;
_journal_issue 22
_journal_name_full 'Organic &amp;  Biomolecular Chemistry'
_journal_page_first 3363
_journal_page_last 3367
_journal_paper_doi 10.1039/b407698m
_journal_volume 2
_journal_year 2004
_chemical_formula_moiety 'C24 H20 N2 O S'
_chemical_formula_sum 'C24 H20 N2 O S'
_chemical_formula_weight 384.48
_chemical_melting_point 442.5(5)
_chemical_name_systematic
; 2-(4-tert-butylphenyl)-5-{4-(3-thienylethynyl)phenyl}-
1,3,4-oxadiazole
;
_space_group_IT_number 2
_symmetry_cell_setting triclinic
_symmetry_space_group_name_Hall '-P 1'
_symmetry_space_group_name_H-M 'P -1'
_atom_sites_solution_hydrogens difmap
_atom_sites_solution_primary direct
_atom_sites_solution_secondary difmap
_audit_creation_method SHELXL-97
_cell_angle_alpha 83.55(1)
_cell_angle_beta 84.09(1)
_cell_angle_gamma 83.67(1)
_cell_formula_units_Z 2
_cell_length_a 6.1665(5)
_cell_length_b 6.9748(5)
_cell_length_c 22.943(3)
_cell_measurement_reflns_used 995
_cell_measurement_temperature 120(2)
_cell_measurement_theta_max 30.24
_cell_measurement_theta_min 12.02
_cell_volume 970.45(17)
_computing_cell_refinement 'SMART version 5.625 (Bruker, 2001)'
_computing_data_collection 'SMART version 5.625 (Bruker, 2001)'
_computing_data_reduction 'SAINT version 6.02A (Bruker, 2001)'
_computing_molecular_graphics 'SHELXTL version 5.10 (Bruker, 1997)'
_computing_publication_material 'SHELXTL version 5.10 (Bruker, 1997)'
_computing_structure_refinement 'SHELXTL version 6.12 (Bruker, 2001)'
_computing_structure_solution 'SHELXTL version 6.12 (Bruker, 2001)'
_diffrn_ambient_temperature 120(2)
_diffrn_detector_area_resol_mean 8
_diffrn_measured_fraction_theta_full 0.999
_diffrn_measured_fraction_theta_max 0.999
_diffrn_measurement_device_type 'SMART 6K CCD area detector'
_diffrn_measurement_method '\w scans'
_diffrn_radiation_monochromator graphite
_diffrn_radiation_source 'fine-focus sealed tube'
_diffrn_radiation_type MoK\a
_diffrn_radiation_wavelength 0.71073
_diffrn_reflns_av_R_equivalents 0.0210
_diffrn_reflns_av_sigmaI/netI 0.0190
_diffrn_reflns_limit_h_max 8
_diffrn_reflns_limit_h_min -8
_diffrn_reflns_limit_k_max 9
_diffrn_reflns_limit_k_min -9
_diffrn_reflns_limit_l_max 32
_diffrn_reflns_limit_l_min -32
_diffrn_reflns_number 18140
_diffrn_reflns_theta_full 30.00
_diffrn_reflns_theta_max 30.00
_diffrn_reflns_theta_min 1.79
_exptl_absorpt_coefficient_mu 0.184
_exptl_absorpt_correction_T_max 0.9794
_exptl_absorpt_correction_T_min 0.8717
_exptl_absorpt_correction_type multi-scan
_exptl_absorpt_process_details 'SADABS v.2.03 (Bruker,2001)'
_exptl_crystal_colour off-white
_exptl_crystal_density_diffrn 1.316
_exptl_crystal_density_meas ?
_exptl_crystal_density_method 'not measured'
_exptl_crystal_description plate
_exptl_crystal_F_000 404
_exptl_crystal_size_max 0.75
_exptl_crystal_size_mid 0.42
_exptl_crystal_size_min 0.11
_refine_diff_density_max 0.388
_refine_diff_density_min -0.365
_refine_diff_density_rms 0.066
_refine_ls_extinction_coef 0.024(3)
_refine_ls_extinction_expression Fc^*^=kFc[1+0.001xFc^2^\l^3^/sin(2\q)]^-1/4^
_refine_ls_extinction_method SHELXL
_refine_ls_goodness_of_fit_ref 1.020
_refine_ls_hydrogen_treatment refall
_refine_ls_matrix_type full
_refine_ls_number_parameters 334
_refine_ls_number_reflns 5663
_refine_ls_number_restraints 0
_refine_ls_restrained_S_all 1.020
_refine_ls_R_factor_all 0.0410
_refine_ls_R_factor_gt 0.0370
_refine_ls_shift/su_max 0.002
_refine_ls_shift/su_mean 0.000
_refine_ls_structure_factor_coef Fsqd
_refine_ls_weighting_details 'calc w=1/[\s^2^(Fo^2^)+(0.0652P)^2^+0.2775P] where P=(Fo^2^+2Fc^2^)/3'
_refine_ls_weighting_scheme calc
_refine_ls_wR_factor_gt 0.1040
_refine_ls_wR_factor_ref 0.1081
_reflns_number_gt 5010
_reflns_number_total 5663
_reflns_threshold_expression I>2\s(I)
_cod_data_source_file b407698msup1.cif
_cod_data_source_block (2g)
_cod_depositor_comments
;
The following automatic conversions were performed:

'_chemical_melting_point' value '442--443' was changed to '442.5(5)'
- the average value was taken and precision was
estimated.

'_symmetry_cell_setting' value 'Triclinic' changed to
'triclinic' according to
/home/saulius/struct/CIF-dictionaries/cif_core.dic dictionary named
'cif_core.dic' version 2.4.2 from 2011-04-26.

Automatic conversion script
Id: cif_fix_values 1891 2012-01-12 08:04:46Z andrius 

The following automatic conversions were performed:

'_exptl_crystal_density_meas' value 'not measured' was changed to '?'
- the value is perceived as not measured.

Automatic conversion script
Id: cif_fix_values 3008 2015-01-20 13:52:24Z robertas 
;
_cod_original_cell_volume 970.45(16)
_cod_original_sg_symbol_H-M P-1
_cod_database_code 7153528

loop_
_symmetry_equiv_pos_as_xyz
'x, y, z'
'-x, -y, -z'

loop_
_atom_site_label
_atom_site_type_symbol
_atom_site_fract_x
_atom_site_fract_y
_atom_site_fract_z
_atom_site_U_iso_or_equiv
_atom_site_adp_type
_atom_site_occupancy
_atom_site_symmetry_multiplicity
_atom_site_calc_flag
S S 1.24303(5) 0.22921(4) 0.165120(12) 0.02777(9) Uani 1 1 d
O O 0.34777(11) 0.27018(10) 0.63138(3) 0.01767(14) Uani 1 1 d
N1 N -0.01344(14) 0.29473(13) 0.64981(4) 0.02201(18) Uani 1 1 d
N2 N 0.03881(14) 0.29266(13) 0.58873(4) 0.02217(18) Uani 1 1 d
C1 C 0.17198(15) 0.28149(13) 0.67249(4) 0.01756(17) Uani 1 1 d
C2 C 0.25073(16) 0.27902(13) 0.58012(4) 0.01762(18) Uani 1 1 d
C3 C 0.38881(15) 0.26926(13) 0.52504(4) 0.01719(17) Uani 1 1 d
C4 C 0.61018(16) 0.19927(14) 0.52541(4) 0.01909(18) Uani 1 1 d
H4 H 0.675(2) 0.159(2) 0.5615(7) 0.027(4) Uiso 1 1 d
C5 C 0.73887(16) 0.18578(14) 0.47272(4) 0.02023(18) Uani 1 1 d
H5 H 0.889(2) 0.133(2) 0.4721(6) 0.025(3) Uiso 1 1 d
C6 C 0.64991(16) 0.24424(14) 0.41880(4) 0.01959(18) Uani 1 1 d
C7 C 0.42869(17) 0.31767(14) 0.41883(4) 0.02012(18) Uani 1 1 d
H7 H 0.367(3) 0.361(2) 0.3828(7) 0.032(4) Uiso 1 1 d
C8 C 0.29951(16) 0.32982(14) 0.47158(4) 0.01919(18) Uani 1 1 d
H8 H 0.152(2) 0.389(2) 0.4703(6) 0.027(4) Uiso 1 1 d
C9 C 0.78961(18) 0.23142(14) 0.36525(5) 0.02261(19) Uani 1 1 d
C10 C 0.91559(18) 0.22140(15) 0.32185(5) 0.0234(2) Uani 1 1 d
C11 C 0.21153(15) 0.28099(13) 0.73407(4) 0.01710(17) Uani 1 1 d
C12 C 0.40436(15) 0.34172(14) 0.74964(4) 0.01862(18) Uani 1 1 d
H12 H 0.512(3) 0.381(2) 0.7193(7) 0.032(4) Uiso 1 1 d
C13 C 0.43439(15) 0.34582(14) 0.80865(4) 0.01852(18) Uani 1 1 d
H13 H 0.563(2) 0.390(2) 0.8176(6) 0.026(3) Uiso 1 1 d
C14 C 0.27633(15) 0.28707(13) 0.85362(4) 0.01734(17) Uani 1 1 d
C15 C 0.08661(16) 0.22363(15) 0.83686(4) 0.01958(18) Uani 1 1 d
H15 H -0.022(3) 0.181(2) 0.8654(7) 0.028(4) Uiso 1 1 d
C16 C 0.05272(15) 0.22188(14) 0.77807(4) 0.01919(18) Uani 1 1 d
H16 H -0.076(2) 0.176(2) 0.7667(7) 0.027(4) Uiso 1 1 d
C17 C 0.30426(16) 0.30243(15) 0.91840(4) 0.02022(19) Uani 1 1 d
C18 C 0.54485(18) 0.2609(2) 0.93105(5) 0.0298(2) Uani 1 1 d
H181 H 0.602(3) 0.133(3) 0.9202(8) 0.042(4) Uiso 1 1 d
H182 H 0.638(3) 0.361(3) 0.9105(8) 0.044(5) Uiso 1 1 d
H183 H 0.555(3) 0.258(2) 0.9737(7) 0.035(4) Uiso 1 1 d
C19 C 0.2224(2) 0.51047(19) 0.93191(5) 0.0327(2) Uani 1 1 d
H191 H 0.238(3) 0.524(3) 0.9725(8) 0.046(5) Uiso 1 1 d
H192 H 0.310(3) 0.609(3) 0.9073(8) 0.045(5) Uiso 1 1 d
H193 H 0.065(3) 0.539(3) 0.9252(8) 0.043(4) Uiso 1 1 d
C20 C 0.1722(2) 0.1611(2) 0.95984(5) 0.0326(3) Uani 1 1 d
H201 H 0.214(3) 0.030(3) 0.9503(7) 0.037(4) Uiso 1 1 d
H202 H 0.203(3) 0.168(2) 1.0013(7) 0.036(4) Uiso 1 1 d
H203 H 0.013(3) 0.189(3) 0.9570(7) 0.040(4) Uiso 1 1 d
C21 C 1.07021(17) 0.20923(14) 0.27132(5) 0.02140(19) Uani 1 1 d
C22 C 1.02185(18) 0.27010(15) 0.21475(5) 0.0237(2) Uani 1 1 d
H22 H 0.887(3) 0.329(2) 0.2024(7) 0.031(4) Uiso 1 1 d
C23 C 1.29378(18) 0.12923(16) 0.27361(5) 0.0261(2) Uani 1 1 d
H23 H 1.360(3) 0.080(3) 0.3077(8) 0.041(4) Uiso 1 1 d
C24 C 1.40807(18) 0.13230(16) 0.21861(6) 0.0270(2) Uani 1 1 d
H24 H 1.538(3) 0.092(3) 0.2109(8) 0.050(5) Uiso 1 1 d

loop_
_atom_site_aniso_label
_atom_site_aniso_U_11
_atom_site_aniso_U_22
_atom_site_aniso_U_33
_atom_site_aniso_U_23
_atom_site_aniso_U_13
_atom_site_aniso_U_12
S 0.03009(15) 0.02525(14) 0.02620(14) -0.00140(10) 0.00496(10) -0.00320(10)
O 0.0169(3) 0.0204(3) 0.0163(3) -0.0018(2) -0.0035(2) -0.0023(2)
N1 0.0192(4) 0.0275(4) 0.0194(4) -0.0018(3) -0.0036(3) -0.0022(3)
N2 0.0192(4) 0.0286(4) 0.0193(4) -0.0017(3) -0.0043(3) -0.0031(3)
C1 0.0175(4) 0.0166(4) 0.0186(4) -0.0019(3) -0.0016(3) -0.0018(3)
C2 0.0197(4) 0.0165(4) 0.0175(4) -0.0008(3) -0.0061(3) -0.0028(3)
C3 0.0190(4) 0.0154(4) 0.0181(4) -0.0013(3) -0.0038(3) -0.0045(3)
C4 0.0193(4) 0.0187(4) 0.0200(4) -0.0004(3) -0.0055(3) -0.0034(3)
C5 0.0188(4) 0.0188(4) 0.0235(5) -0.0012(3) -0.0036(3) -0.0030(3)
C6 0.0236(4) 0.0155(4) 0.0198(4) -0.0015(3) -0.0014(3) -0.0036(3)
C7 0.0239(5) 0.0188(4) 0.0181(4) -0.0005(3) -0.0050(3) -0.0025(3)
C8 0.0200(4) 0.0174(4) 0.0206(4) -0.0008(3) -0.0052(3) -0.0014(3)
C9 0.0258(5) 0.0186(4) 0.0232(5) -0.0014(3) -0.0020(4) -0.0019(3)
C10 0.0269(5) 0.0189(4) 0.0241(5) -0.0022(4) -0.0018(4) -0.0012(4)
C11 0.0170(4) 0.0165(4) 0.0179(4) -0.0020(3) -0.0024(3) -0.0010(3)
C12 0.0176(4) 0.0203(4) 0.0180(4) -0.0009(3) -0.0009(3) -0.0039(3)
C13 0.0157(4) 0.0213(4) 0.0191(4) -0.0017(3) -0.0021(3) -0.0042(3)
C14 0.0161(4) 0.0181(4) 0.0175(4) -0.0022(3) -0.0012(3) -0.0006(3)
C15 0.0162(4) 0.0230(4) 0.0194(4) -0.0027(3) 0.0013(3) -0.0037(3)
C16 0.0160(4) 0.0211(4) 0.0212(4) -0.0043(3) -0.0016(3) -0.0032(3)
C17 0.0174(4) 0.0269(5) 0.0162(4) -0.0023(3) -0.0005(3) -0.0023(3)
C18 0.0200(5) 0.0480(7) 0.0216(5) -0.0032(5) -0.0046(4) -0.0019(4)
C19 0.0402(6) 0.0349(6) 0.0230(5) -0.0109(4) -0.0023(4) 0.0039(5)
C20 0.0310(6) 0.0449(7) 0.0218(5) 0.0067(5) -0.0032(4) -0.0135(5)
C21 0.0233(4) 0.0169(4) 0.0237(5) -0.0034(3) 0.0001(4) -0.0016(3)
C22 0.0243(5) 0.0210(4) 0.0247(5) -0.0014(4) 0.0005(4) -0.0006(4)
C23 0.0244(5) 0.0241(5) 0.0297(5) -0.0036(4) -0.0039(4) 0.0006(4)
C24 0.0210(5) 0.0206(5) 0.0389(6) -0.0051(4) -0.0021(4) 0.0010(4)

loop_
_atom_type_symbol
_atom_type_description
_atom_type_scat_dispersion_real
_atom_type_scat_dispersion_imag
_atom_type_scat_source
C C 0.0033 0.0016 'International Tables Vol C Tables 4.2.6.8 and 6.1.1.4'
H H 0.0000 0.0000 'International Tables Vol C Tables 4.2.6.8 and 6.1.1.4'
N N 0.0061 0.0033 'International Tables Vol C Tables 4.2.6.8 and 6.1.1.4'
O O 0.0106 0.0060 'International Tables Vol C Tables 4.2.6.8 and 6.1.1.4'
S S 0.1246 0.1234 'International Tables Vol C Tables 4.2.6.8 and 6.1.1.4'

loop_
_exptl_crystal_face_index_h
_exptl_crystal_face_index_k
_exptl_crystal_face_index_l
_exptl_crystal_face_perp_dist
0.00 0.00 -1.00 0.0550
0.00 0.00 1.00 0.0550
1.00 0.00 0.00 0.2100
-1.00 0.00 0.00 0.2100
0.00 1.00 0.00 0.3700
0.00 -1.00 0.00 0.3700

loop_
_geom_angle_atom_site_label_1
_geom_angle_atom_site_label_2
_geom_angle_atom_site_label_3
_geom_angle
C22 S C24 92.95(6)
C1 O C2 102.38(7)
C1 N1 N2 105.90(8)
C2 N2 N1 106.38(8)
N1 C1 O 112.92(8)
N1 C1 C11 128.56(9)
O C1 C11 118.51(8)
N2 C2 O 112.43(8)
N2 C2 C3 128.71(9)
O C2 C3 118.85(8)
C4 C3 C8 120.07(9)
C4 C3 C2 120.15(8)
C8 C3 C2 119.78(9)
C5 C4 C3 119.73(9)
C4 C5 C6 120.57(9)
C7 C6 C5 119.35(9)
C7 C6 C9 121.78(9)
C5 C6 C9 118.85(9)
C8 C7 C6 120.06(9)
C7 C8 C3 120.21(9)
C10 C9 C6 176.75(11)
C9 C10 C21 178.39(11)
C16 C11 C12 119.52(9)
C16 C11 C1 119.35(8)
C12 C11 C1 121.13(8)
C13 C12 C11 119.85(9)
C12 C13 C14 121.49(9)
C15 C14 C13 117.49(9)
C15 C14 C17 121.13(8)
C13 C14 C17 121.30(8)
C16 C15 C14 121.65(9)
C15 C16 C11 119.98(9)
C14 C17 C18 111.40(8)
C14 C17 C20 112.00(9)
C18 C17 C20 107.98(9)
C14 C17 C19 107.94(8)
C18 C17 C19 108.74(10)
C20 C17 C19 108.69(10)
C22 C21 C10 124.08(10)
C22 C21 C23 111.97(10)
C10 C21 C23 123.94(10)
C21 C22 S 111.67(8)
C24 C23 C21 112.51(10)
C23 C24 S 110.89(8)

loop_
_geom_bond_atom_site_label_1
_geom_bond_atom_site_label_2
_geom_bond_distance
S C22 1.7046(11)
S C24 1.7082(13)
O C1 1.3632(11)
O C2 1.3658(11)
N1 C1 1.2942(12)
N1 N2 1.4066(12)
N2 C2 1.2959(13)
C1 C11 1.4578(13)
C2 C3 1.4532(13)
C3 C4 1.3987(13)
C3 C8 1.3990(13)
C4 C5 1.3826(14)
C5 C6 1.4053(14)
C6 C7 1.4032(14)
C6 C9 1.4314(14)
C7 C8 1.3843(14)
C9 C10 1.2017(15)
C10 C21 1.4274(14)
C11 C16 1.3929(13)
C11 C12 1.3976(13)
C12 C13 1.3891(13)
C13 C14 1.4030(13)
C14 C15 1.3991(13)
C14 C17 1.5305(13)
C15 C16 1.3877(14)
C17 C18 1.5311(15)
C17 C20 1.5315(15)
C17 C19 1.5374(16)
C21 C22 1.3715(15)
C21 C23 1.4330(15)
C23 C24 1.3797(16)
